data_2313066
loop_
_publ_author_name
'Dinesh, B.'
'Shafiulla, H. N.'
'Shwetha, J. C.'
'Udaya Kumar, A. H.'
'Lokanath, N. K.'
'Anand Solomon, K.'

_publ_section_title
;
 Crystal structure and Hirshfeld surface analysis of
 3-acetyl-11-keto-&#x3b2;-boswellic acid.
;
_journal_coeditor_code EE2029
_journal_issue 'Pt 6'
_journal_name_full 'Acta crystallographica. Section E, Crystallographic communications'
_journal_page_first 738
_journal_page_last 742
_journal_paper_doi 10.1107/S2056989026005360
_journal_volume 82
_journal_year 2026
_chemical_absolute_configuration unk
_chemical_formula_iupac 'C32 H48 O5'
_chemical_formula_moiety 'C32 H48 O5'
_chemical_formula_sum 'C32 H48 O5'
_chemical_formula_weight 512.70
_chemical_name_systematic
;
3-Acetyl-11-keto-\b-boswellic acid
;
_space_group_crystal_system orthorhombic
_space_group_IT_number 18
_space_group_name_Hall 'P 2 2ab'
_space_group_name_H-M_alt 'P 21 21 2'
_atom_sites_solution_hydrogens geom
_audit_creation_method
;
Olex2 1.5
(compiled 2026.04.10 svn.r48fbca5a for OlexSys, GUI svn.r7537)
;
_cell_angle_alpha 90
_cell_angle_beta 90
_cell_angle_gamma 90
_cell_formula_units_Z 4
_cell_length_a 11.8995(8)
_cell_length_b 16.3460(9)
_cell_length_c 15.7065(9)
_cell_measurement_reflns_used 6775
_cell_measurement_temperature 293(2)
_cell_measurement_theta_max 28.081
_cell_measurement_theta_min 1.79
_cell_volume 3055.1(3)
_computing_cell_refinement
;
CrysAlis PRO (Rigaku OD, 2024)
;
_computing_data_collection
;
CrysAlis PRO (Rigaku OD, 2024)
;
_computing_data_reduction
;
CrysAlis PRO (Rigaku OD, 2024)
;
_computing_molecular_graphics
;
Olex2 1.5 (Dolomanov et al., 2009)
;
_computing_publication_material
;
Olex2 1.5 (Dolomanov et al., 2009)
;
_computing_structure_refinement
;
<i>SHELXL2018/3</i> (Sheldrick, 2015)
;
_computing_structure_solution
;
SHELXS  (Sheldrick, 2008)
;
_diffrn_ambient_temperature 293(2)
_diffrn_measured_fraction_theta_full 0.988
_diffrn_measured_fraction_theta_max 0.942
_diffrn_measurement_device_type 'Rigaku <b>model?</b>'
_diffrn_measurement_method Multi-scan
_diffrn_radiation_type MoK\a
_diffrn_radiation_wavelength 0.71073
_diffrn_reflns_av_R_equivalents 0.0710
_diffrn_reflns_av_unetI/netI 0.0898
_diffrn_reflns_limit_h_max 13
_diffrn_reflns_limit_h_min -15
_diffrn_reflns_limit_k_max 20
_diffrn_reflns_limit_k_min -21
_diffrn_reflns_limit_l_max 20
_diffrn_reflns_limit_l_min -16
_diffrn_reflns_number 21419
_diffrn_reflns_theta_full 25.242
_diffrn_reflns_theta_max 28.081
_diffrn_reflns_theta_min 1.798
_diffrn_standards_decay_% 0
_diffrn_standards_interval_count 25
_diffrn_standards_interval_time 30
_diffrn_standards_number 0
_exptl_absorpt_coefficient_mu 0.073
_exptl_absorpt_correction_T_max 0.984
_exptl_absorpt_correction_T_min 0.981
_exptl_absorpt_correction_type multi-scan
_exptl_absorpt_process_details
;
(CrysAlis PRO; Rigaku OD, 2024)
;
_exptl_crystal_colour white
_exptl_crystal_density_diffrn 1.115
_exptl_crystal_description rock
_exptl_crystal_F_000 1120
_exptl_crystal_size_max 0.26
_exptl_crystal_size_mid 0.24
_exptl_crystal_size_min 0.22
_refine_diff_density_max 0.169
_refine_diff_density_min -0.162
_refine_ls_abs_structure_details
;
Flack <i>x</i> determined using 990 quotients
[(<i>I</i>^+^)-(<i>I</i>^-^)]/[(<i>I</i>^+^)+(<i>I</i>^-^)]
(Parsons <i>et al.</i>,  2013)
;
_refine_ls_abs_structure_Flack 0.6(10)
_refine_ls_extinction_coef 0.0054(14)
_refine_ls_extinction_expression Fc^*^=kFc[1+0.001xFc^2^\l^3^/sin(2\q)]^-1/4^
_refine_ls_extinction_method
;
SHELXL-2018/3 (Sheldrick 2015)
;
_refine_ls_goodness_of_fit_ref 0.947
_refine_ls_hydrogen_treatment constr
_refine_ls_matrix_type full
_refine_ls_number_parameters 344
_refine_ls_number_reflns 6775
_refine_ls_number_restraints 0
_refine_ls_restrained_S_all 0.947
_refine_ls_R_factor_all 0.1307
_refine_ls_R_factor_gt 0.0584
_refine_ls_shift/su_max 0.004
_refine_ls_shift/su_mean 0.000
_refine_ls_structure_factor_coef Fsqd
_refine_ls_weighting_details 'w=1/[\s^2^(Fo^2^)+(0.0631P)^2^] where P=(Fo^2^+2Fc^2^)/3'
_refine_ls_weighting_scheme calc
_refine_ls_wR_factor_gt 0.1290
_refine_ls_wR_factor_ref 0.1550
_reflns_number_gt 3256
_reflns_number_total 6775
_reflns_threshold_expression 'I > 2\s(I)'
_cod_data_source_file ee2029.cif
_cod_data_source_block I
_cod_original_cell_volume 3055.0(3)
_cod_database_code 2313066
_shelx_space_group_comment
;
The symmetry employed for this shelxl refinement is uniquely defined
by the following loop, which should always be used as a source of
symmetry information in preference to the above space-group names.
They are only intended as comments.
;
_shelx_estimated_absorpt_t_min 0.981
_shelx_estimated_absorpt_t_max 0.984

loop_
_space_group_symop_operation_xyz
'x, y, z'
'-x, -y, z'
'x+1/2, -y+1/2, -z'
'-x+1/2, y+1/2, -z'

loop_
_atom_site_type_symbol
_atom_site_label
_atom_site_fract_x
_atom_site_fract_y
_atom_site_fract_z
_atom_site_U_iso_or_equiv
_atom_site_adp_type
_atom_site_calc_flag
_atom_site_occupancy
_atom_site_disorder_assembly
_atom_site_disorder_group
C C18 0.8263(3) 0.1344(2) 0.8671(2) 0.0647(10) Uani d 1 . .
H H18 0.904794 0.127092 0.849952 0.078 Uiso calc 1 . .
O O2 0.6711(2) 0.28353(14) 1.38435(16) 0.0754(8) Uani d 1 . .
C C9 0.8163(3) 0.14879(19) 1.1508(2) 0.0547(9) Uani d 1 . .
H H9 0.774299 0.199366 1.140404 0.066 Uiso calc 1 . .
C C5 0.7083(3) 0.1303(2) 1.2877(2) 0.0584(10) Uani d 1 . .
H H5 0.663179 0.175629 1.265316 0.070 Uiso calc 1 . .
C C13 0.8257(3) 0.1324(2) 0.9645(2) 0.0581(10) Uani d 1 . .
C C10 0.8270(3) 0.14465(19) 1.2504(2) 0.0565(9) Uani d 1 . .
C C11 0.9241(3) 0.1600(2) 1.1012(3) 0.0635(10) Uani d 1 . .
C C7 0.6369(3) 0.0635(2) 1.1551(2) 0.0654(10) Uani d 1 . .
H H7A 0.584322 0.107890 1.145585 0.079 Uiso calc 1 . .
H H7B 0.603323 0.013902 1.132752 0.079 Uiso calc 1 . .
C C3 0.7493(4) 0.2204(2) 1.4153(3) 0.0691(11) Uani d 1 . .
H H3 0.753162 0.222089 1.477613 0.083 Uiso calc 1 . .
C C6 0.6541(3) 0.0534(2) 1.2496(2) 0.0678(11) Uani d 1 . .
H H6A 0.702046 0.006512 1.260158 0.081 Uiso calc 1 . .
H H6B 0.582292 0.043524 1.276925 0.081 Uiso calc 1 . .
C C12 0.9183(3) 0.15086(19) 1.0080(3) 0.0621(10) Uani d 1 . .
H H12 0.984190 0.158588 0.977235 0.075 Uiso calc 1 . .
C C4 0.6985(3) 0.1387(2) 1.3861(2) 0.0656(11) Uani d 1 . .
O O4 0.7212(3) -0.00278(16) 1.41652(18) 0.1025(11) Uani d 1 . .
H H4 0.735364 -0.035366 1.454747 0.154 Uiso calc 1 . .
C C1 0.8679(3) 0.2302(2) 1.2813(3) 0.0677(11) Uani d 1 . .
H H1A 0.944279 0.238967 1.261724 0.081 Uiso calc 1 . .
H H1B 0.820861 0.272144 1.256037 0.081 Uiso calc 1 . .
C C16 0.6425(3) 0.0608(3) 0.8678(3) 0.0859(13) Uani d 1 . .
H H16A 0.605178 0.111622 0.853010 0.103 Uiso calc 1 . .
H H16B 0.599911 0.016317 0.842725 0.103 Uiso calc 1 . .
O O5 1.0147(2) 0.17837(18) 1.13377(17) 0.0879(9) Uani d 1 . .
C C8 0.7460(3) 0.08150(18) 1.1051(2) 0.0555(9) Uani d 1 . .
C C2 0.8643(4) 0.2384(2) 1.3777(3) 0.0761(12) Uani d 1 . .
H H2A 0.918751 0.201162 1.402420 0.091 Uiso calc 1 . .
H H2B 0.886217 0.293623 1.393160 0.091 Uiso calc 1 . .
C C15 0.6423(4) 0.0511(2) 0.9652(3) 0.0806(13) Uani d 1 . .
H H15A 0.667898 -0.003545 0.979415 0.097 Uiso calc 1 . .
H H15B 0.565750 0.056592 0.985766 0.097 Uiso calc 1 . .
C C19 0.7893(3) 0.2195(2) 0.8309(2) 0.0696(11) Uani d 1 . .
H H19 0.712948 0.230256 0.851441 0.083 Uiso calc 1 . .
C C14 0.7174(3) 0.1142(2) 1.0119(2) 0.0595(9) Uani d 1 . .
C C17 0.7617(4) 0.0611(2) 0.8298(3) 0.0804(12) Uani d 1 . .
O O3 0.8236(3) 0.08341(17) 1.4943(2) 0.0934(10) Uani d 1 . .
C C27 0.6491(3) 0.1955(2) 1.0140(3) 0.0726(11) Uani d 1 . .
H H27A 0.699187 0.240449 1.024465 0.109 Uiso calc 1 . .
H H27B 0.594032 0.192863 1.058563 0.109 Uiso calc 1 . .
H H27C 0.612170 0.203254 0.960296 0.109 Uiso calc 1 . .
O O1 0.7217(3) 0.36657(16) 1.4882(2) 0.1078(12) Uani d 1 . .
C C23 0.7574(4) 0.0711(2) 1.4386(3) 0.0768(12) Uani d 1 . .
C C26 0.8150(3) 0.0004(2) 1.1019(3) 0.0733(11) Uani d 1 . .
H H26A 0.889530 0.011747 1.081631 0.110 Uiso calc 1 . .
H H26B 0.778888 -0.037538 1.064171 0.110 Uiso calc 1 . .
H H26C 0.819116 -0.022762 1.157962 0.110 Uiso calc 1 . .
C C24 0.5746(4) 0.1356(2) 1.4149(3) 0.0872(13) Uani d 1 . .
H H24A 0.531034 0.172939 1.381207 0.131 Uiso calc 1 . .
H H24B 0.569626 0.150849 1.473828 0.131 Uiso calc 1 . .
H H24C 0.546079 0.081116 1.407668 0.131 Uiso calc 1 . .
C C25 0.9125(3) 0.0795(2) 1.2798(3) 0.0734(11) Uani d 1 . .
H H25A 0.880435 0.025969 1.272972 0.110 Uiso calc 1 . .
H H25B 0.930777 0.088241 1.338604 0.110 Uiso calc 1 . .
H H25C 0.979502 0.083631 1.245995 0.110 Uiso calc 1 . .
C C20 0.7854(4) 0.2204(3) 0.7323(3) 0.0883(13) Uani d 1 . .
H H20 0.862199 0.211959 0.711537 0.106 Uiso calc 1 . .
C C22 0.7544(5) 0.0691(3) 0.7322(3) 0.1049(16) Uani d 1 . .
H H22A 0.828239 0.058615 0.708462 0.126 Uiso calc 1 . .
H H22B 0.704266 0.026918 0.710992 0.126 Uiso calc 1 . .
C C31 0.6617(4) 0.3518(2) 1.4287(3) 0.0771(12) Uani d 1 . .
C C32 0.5735(4) 0.4064(2) 1.3955(3) 0.0976(14) Uani d 1 . .
H H32A 0.563288 0.396468 1.335755 0.146 Uiso calc 1 . .
H H32B 0.595476 0.462339 1.404077 0.146 Uiso calc 1 . .
H H32C 0.504313 0.396088 1.425005 0.146 Uiso calc 1 . .
C C29 0.8637(4) 0.2875(3) 0.8631(3) 0.0955(14) Uani d 1 . .
H H29A 0.860074 0.289520 0.924169 0.143 Uiso calc 1 . .
H H29B 0.838636 0.338766 0.840076 0.143 Uiso calc 1 . .
H H29C 0.939856 0.277619 0.845714 0.143 Uiso calc 1 . .
C C21 0.7141(5) 0.1502(4) 0.6997(3) 0.1055(16) Uani d 1 . .
H H21A 0.636805 0.158426 0.717432 0.127 Uiso calc 1 . .
H H21B 0.715825 0.149903 0.637999 0.127 Uiso calc 1 . .
C C28 0.8231(5) -0.0187(3) 0.8530(3) 0.1089(16) Uani d 1 . .
H H28A 0.893397 -0.021101 0.823039 0.163 Uiso calc 1 . .
H H28B 0.777492 -0.064642 0.837109 0.163 Uiso calc 1 . .
H H28C 0.836816 -0.020016 0.913169 0.163 Uiso calc 1 . .
C C30 0.7443(5) 0.3010(3) 0.6975(3) 0.1197(18) Uani d 1 . .
H H30A 0.671966 0.313323 0.721263 0.179 Uiso calc 1 . .
H H30B 0.738440 0.297557 0.636666 0.179 Uiso calc 1 . .
H H30C 0.796512 0.343426 0.712480 0.179 Uiso calc 1 . .

loop_
_atom_site_aniso_label
_atom_site_aniso_U_11
_atom_site_aniso_U_22
_atom_site_aniso_U_33
_atom_site_aniso_U_12
_atom_site_aniso_U_13
_atom_site_aniso_U_23
C18 0.055(2) 0.065(2) 0.074(3) -0.0002(19) 0.010(2) -0.0078(19)
O2 0.095(2) 0.0501(14) 0.0807(17) 0.0167(14) -0.0065(15) -0.0069(13)
C9 0.047(2) 0.0423(18) 0.075(3) -0.0010(16) -0.0059(19) 0.0048(17)
C5 0.056(2) 0.0433(19) 0.076(3) -0.0002(16) -0.004(2) 0.0051(17)
C13 0.048(2) 0.0461(19) 0.081(3) 0.0030(17) 0.003(2) -0.0013(18)
C10 0.050(2) 0.0402(18) 0.080(3) 0.0024(17) -0.0068(19) 0.0021(17)
C11 0.044(2) 0.057(2) 0.090(3) -0.0059(18) -0.004(2) 0.008(2)
C7 0.055(2) 0.060(2) 0.081(3) -0.0107(19) 0.000(2) 0.0023(19)
C3 0.088(3) 0.050(2) 0.069(2) 0.010(2) -0.010(2) 0.0003(18)
C6 0.067(3) 0.056(2) 0.081(3) -0.009(2) 0.003(2) 0.0057(19)
C12 0.044(2) 0.062(2) 0.080(3) -0.0035(18) 0.005(2) 0.004(2)
C4 0.075(3) 0.047(2) 0.075(3) 0.0000(18) -0.004(2) -0.0002(19)
O4 0.160(3) 0.0521(16) 0.095(2) -0.0083(18) -0.029(2) 0.0153(15)
C1 0.062(2) 0.055(2) 0.087(3) -0.0079(19) -0.011(2) -0.002(2)
C16 0.069(3) 0.105(3) 0.084(3) -0.026(3) -0.002(2) -0.018(2)
O5 0.0552(18) 0.111(2) 0.097(2) -0.0199(15) -0.0107(16) 0.0098(17)
C8 0.043(2) 0.0477(18) 0.076(2) -0.0030(16) -0.0002(19) 0.0029(18)
C2 0.088(3) 0.049(2) 0.091(3) 0.000(2) -0.027(3) -0.008(2)
C15 0.061(3) 0.097(3) 0.084(3) -0.024(2) -0.001(2) -0.006(2)
C19 0.061(3) 0.077(3) 0.071(3) 0.004(2) 0.005(2) 0.003(2)
C14 0.044(2) 0.060(2) 0.074(2) -0.0042(17) -0.0025(19) 0.0024(19)
C17 0.078(3) 0.082(3) 0.082(3) -0.013(3) 0.011(3) -0.019(2)
O3 0.120(3) 0.0680(18) 0.092(2) 0.0050(17) -0.027(2) 0.0057(16)
C27 0.053(2) 0.085(3) 0.080(3) 0.017(2) 0.004(2) 0.009(2)
O1 0.176(3) 0.0553(16) 0.092(2) 0.0202(19) -0.026(2) -0.0187(16)
C23 0.103(4) 0.046(2) 0.081(3) 0.005(2) 0.001(3) 0.005(2)
C26 0.070(3) 0.051(2) 0.099(3) -0.0016(18) -0.003(2) -0.001(2)
C24 0.089(3) 0.076(3) 0.097(3) 0.001(2) 0.022(3) -0.002(2)
C25 0.067(3) 0.063(2) 0.090(3) 0.012(2) -0.008(2) 0.008(2)
C20 0.087(3) 0.101(3) 0.076(3) -0.004(3) 0.015(3) -0.005(3)
C22 0.108(4) 0.113(4) 0.094(4) -0.029(4) 0.014(3) -0.035(3)
C31 0.107(4) 0.049(2) 0.076(3) 0.001(2) 0.006(3) -0.002(2)
C32 0.109(4) 0.062(2) 0.122(4) 0.024(3) 0.010(3) 0.006(3)
C29 0.108(4) 0.075(3) 0.103(3) -0.009(3) -0.017(3) 0.010(2)
C21 0.114(4) 0.129(4) 0.074(3) -0.011(4) 0.003(3) -0.006(3)
C28 0.118(4) 0.068(3) 0.141(4) -0.005(3) 0.005(3) -0.025(3)
C30 0.146(5) 0.122(4) 0.091(3) 0.018(4) 0.002(4) 0.027(3)

loop_
_atom_type_symbol
_atom_type_description
_atom_type_scat_dispersion_real
_atom_type_scat_dispersion_imag
_atom_type_scat_source
C C 0.0033 0.0016 'International Tables Vol C Tables 4.2.6.8 and 6.1.1.4'
H H 0.0000 0.0000 'International Tables Vol C Tables 4.2.6.8 and 6.1.1.4'
O O 0.0106 0.0060 'International Tables Vol C Tables 4.2.6.8 and 6.1.1.4'

loop_
_geom_angle_atom_site_label_1
_geom_angle_atom_site_label_2
_geom_angle_atom_site_label_3
_geom_angle_site_symmetry_1
_geom_angle_site_symmetry_3
_geom_angle
_geom_angle_publ_flag
C13 C18 H18 . . 106.0 ?
C13 C18 C19 . . 112.4(3) ?
C13 C18 C17 . . 111.2(3) ?
C19 C18 H18 . . 106.0 ?
C17 C18 H18 . . 106.0 ?
C17 C18 C19 . . 114.3(3) ?
C31 O2 C3 . . 118.1(3) ?
C10 C9 H9 . . 104.1 ?
C11 C9 H9 . . 104.1 ?
C11 C9 C10 . . 116.8(3) ?
C11 C9 C8 . . 107.6(3) ?
C8 C9 H9 . . 104.1 ?
C8 C9 C10 . . 118.2(3) ?
C10 C5 H5 . . 104.4 ?
C10 C5 C4 . . 115.5(3) ?
C6 C5 H5 . . 104.4 ?
C6 C5 C10 . . 111.1(3) ?
C6 C5 C4 . . 115.4(3) ?
C4 C5 H5 . . 104.4 ?
C12 C13 C18 . . 120.3(3) ?
C12 C13 C14 . . 119.7(3) ?
C14 C13 C18 . . 119.9(3) ?
C5 C10 C9 . . 108.0(3) ?
C5 C10 C1 . . 107.7(3) ?
C1 C10 C9 . . 107.2(3) ?
C25 C10 C9 . . 112.3(3) ?
C25 C10 C5 . . 112.6(3) ?
C25 C10 C1 . . 108.7(3) ?
C12 C11 C9 . . 117.4(3) ?
O5 C11 C9 . . 124.0(4) ?
O5 C11 C12 . . 118.6(4) ?
H7A C7 H7B . . 107.6 ?
C6 C7 H7A . . 108.7 ?
C6 C7 H7B . . 108.7 ?
C6 C7 C8 . . 114.1(3) ?
C8 C7 H7A . . 108.7 ?
C8 C7 H7B . . 108.7 ?
O2 C3 H3 . . 109.9 ?
O2 C3 C4 . . 105.2(3) ?
O2 C3 C2 . . 107.8(3) ?
C4 C3 H3 . . 109.9 ?
C2 C3 H3 . . 109.9 ?
C2 C3 C4 . . 114.0(3) ?
C5 C6 H6A . . 109.5 ?
C5 C6 H6B . . 109.5 ?
C7 C6 C5 . . 110.6(3) ?
C7 C6 H6A . . 109.5 ?
C7 C6 H6B . . 109.5 ?
H6A C6 H6B . . 108.1 ?
C13 C12 C11 . . 124.9(3) ?
C13 C12 H12 . . 117.6 ?
C11 C12 H12 . . 117.6 ?
C3 C4 C5 . . 110.1(3) ?
C3 C4 C23 . . 106.5(3) ?
C3 C4 C24 . . 108.5(3) ?
C23 C4 C5 . . 115.6(3) ?
C24 C4 C5 . . 111.1(3) ?
C24 C4 C23 . . 104.7(3) ?
C23 O4 H4 . . 109.5 ?
C10 C1 H1A . . 109.1 ?
C10 C1 H1B . . 109.1 ?
H1A C1 H1B . . 107.9 ?
C2 C1 C10 . . 112.4(3) ?
C2 C1 H1A . . 109.1 ?
C2 C1 H1B . . 109.1 ?
H16A C16 H16B . . 107.8 ?
C15 C16 H16A . . 109.0 ?
C15 C16 H16B . . 109.0 ?
C15 C16 C17 . . 112.8(4) ?
C17 C16 H16A . . 109.0 ?
C17 C16 H16B . . 109.0 ?
C9 C8 C14 . . 107.6(2) ?
C9 C8 C26 . . 109.4(3) ?
C7 C8 C9 . . 110.5(3) ?
C7 C8 C14 . . 110.6(3) ?
C7 C8 C26 . . 107.3(3) ?
C26 C8 C14 . . 111.6(3) ?
C3 C2 C1 . . 113.3(3) ?
C3 C2 H2A . . 108.9 ?
C3 C2 H2B . . 108.9 ?
C1 C2 H2A . . 108.9 ?
C1 C2 H2B . . 108.9 ?
H2A C2 H2B . . 107.7 ?
C16 C15 H15A . . 108.8 ?
C16 C15 H15B . . 108.8 ?
C16 C15 C14 . . 113.7(3) ?
H15A C15 H15B . . 107.7 ?
C14 C15 H15A . . 108.8 ?
C14 C15 H15B . . 108.8 ?
C18 C19 H19 . . 107.5 ?
C20 C19 C18 . . 112.3(3) ?
C20 C19 H19 . . 107.5 ?
C29 C19 C18 . . 111.6(3) ?
C29 C19 H19 . . 107.5 ?
C29 C19 C20 . . 110.2(3) ?
C13 C14 C8 . . 109.5(3) ?
C13 C14 C15 . . 112.8(3) ?
C13 C14 C27 . . 106.6(3) ?
C15 C14 C8 . . 109.6(3) ?
C15 C14 C27 . . 106.1(3) ?
C27 C14 C8 . . 112.2(3) ?
C18 C17 C22 . . 110.0(3) ?
C16 C17 C18 . . 108.3(3) ?
C16 C17 C22 . . 109.5(4) ?
C28 C17 C18 . . 109.4(4) ?
C28 C17 C16 . . 110.1(4) ?
C28 C17 C22 . . 109.5(4) ?
C14 C27 H27A . . 109.5 ?
C14 C27 H27B . . 109.5 ?
C14 C27 H27C . . 109.5 ?
H27A C27 H27B . . 109.5 ?
H27A C27 H27C . . 109.5 ?
H27B C27 H27C . . 109.5 ?
O4 C23 C4 . . 111.3(4) ?
O3 C23 C4 . . 124.7(4) ?
O3 C23 O4 . . 123.9(4) ?
C8 C26 H26A . . 109.5 ?
C8 C26 H26B . . 109.5 ?
C8 C26 H26C . . 109.5 ?
H26A C26 H26B . . 109.5 ?
H26A C26 H26C . . 109.5 ?
H26B C26 H26C . . 109.5 ?
C4 C24 H24A . . 109.5 ?
C4 C24 H24B . . 109.5 ?
C4 C24 H24C . . 109.5 ?
H24A C24 H24B . . 109.5 ?
H24A C24 H24C . . 109.5 ?
H24B C24 H24C . . 109.5 ?
C10 C25 H25A . . 109.5 ?
C10 C25 H25B . . 109.5 ?
C10 C25 H25C . . 109.5 ?
H25A C25 H25B . . 109.5 ?
H25A C25 H25C . . 109.5 ?
H25B C25 H25C . . 109.5 ?
C19 C20 H20 . . 107.7 ?
C21 C20 C19 . . 110.3(4) ?
C21 C20 H20 . . 107.7 ?
C30 C20 C19 . . 112.3(4) ?
C30 C20 H20 . . 107.7 ?
C30 C20 C21 . . 111.0(4) ?
C17 C22 H22A . . 108.4 ?
C17 C22 H22B . . 108.4 ?
H22A C22 H22B . . 107.5 ?
C21 C22 C17 . . 115.5(4) ?
C21 C22 H22A . . 108.4 ?
C21 C22 H22B . . 108.4 ?
O2 C31 C32 . . 112.7(4) ?
O1 C31 O2 . . 122.0(4) ?
O1 C31 C32 . . 125.3(4) ?
C31 C32 H32A . . 109.5 ?
C31 C32 H32B . . 109.5 ?
C31 C32 H32C . . 109.5 ?
H32A C32 H32B . . 109.5 ?
H32A C32 H32C . . 109.5 ?
H32B C32 H32C . . 109.5 ?
C19 C29 H29A . . 109.5 ?
C19 C29 H29B . . 109.5 ?
C19 C29 H29C . . 109.5 ?
H29A C29 H29B . . 109.5 ?
H29A C29 H29C . . 109.5 ?
H29B C29 H29C . . 109.5 ?
C20 C21 H21A . . 109.2 ?
C20 C21 H21B . . 109.2 ?
C22 C21 C20 . . 112.1(4) ?
C22 C21 H21A . . 109.2 ?
C22 C21 H21B . . 109.2 ?
H21A C21 H21B . . 107.9 ?
C17 C28 H28A . . 109.5 ?
C17 C28 H28B . . 109.5 ?
C17 C28 H28C . . 109.5 ?
H28A C28 H28B . . 109.5 ?
H28A C28 H28C . . 109.5 ?
H28B C28 H28C . . 109.5 ?
C20 C30 H30A . . 109.5 ?
C20 C30 H30B . . 109.5 ?
C20 C30 H30C . . 109.5 ?
H30A C30 H30B . . 109.5 ?
H30A C30 H30C . . 109.5 ?
H30B C30 H30C . . 109.5 ?

loop_
_geom_bond_atom_site_label_1
_geom_bond_atom_site_label_2
_geom_bond_site_symmetry_2
_geom_bond_distance
_geom_bond_publ_flag
C18 H18 . 0.9800 ?
C18 C13 . 1.530(5) ?
C18 C19 . 1.566(5) ?
C18 C17 . 1.539(5) ?
O2 C3 . 1.472(4) ?
O2 C31 . 1.320(5) ?
C9 H9 . 0.9800 ?
C9 C10 . 1.571(5) ?
C9 C11 . 1.511(5) ?
C9 C8 . 1.558(4) ?
C5 H5 . 0.9800 ?
C5 C10 . 1.547(5) ?
C5 C6 . 1.534(5) ?
C5 C4 . 1.555(5) ?
C13 C12 . 1.331(5) ?
C13 C14 . 1.518(5) ?
C10 C1 . 1.557(4) ?
C10 C25 . 1.544(5) ?
C11 C12 . 1.474(5) ?
C11 O5 . 1.230(4) ?
C7 H7A . 0.9700 ?
C7 H7B . 0.9700 ?
C7 C6 . 1.507(5) ?
C7 C8 . 1.546(5) ?
C3 H3 . 0.9800 ?
C3 C4 . 1.537(5) ?
C3 C2 . 1.520(6) ?
C6 H6A . 0.9700 ?
C6 H6B . 0.9700 ?
C12 H12 . 0.9300 ?
C4 C23 . 1.546(6) ?
C4 C24 . 1.543(5) ?
O4 H4 . 0.8200 ?
O4 C23 . 1.328(5) ?
C1 H1A . 0.9700 ?
C1 H1B . 0.9700 ?
C1 C2 . 1.521(5) ?
C16 H16A . 0.9700 ?
C16 H16B . 0.9700 ?
C16 C15 . 1.538(5) ?
C16 C17 . 1.539(6) ?
C8 C14 . 1.594(5) ?
C8 C26 . 1.559(5) ?
C2 H2A . 0.9700 ?
C2 H2B . 0.9700 ?
C15 H15A . 0.9700 ?
C15 H15B . 0.9700 ?
C15 C14 . 1.549(5) ?
C19 H19 . 0.9800 ?
C19 C20 . 1.549(6) ?
C19 C29 . 1.510(5) ?
C14 C27 . 1.558(5) ?
C17 C22 . 1.541(6) ?
C17 C28 . 1.539(6) ?
O3 C23 . 1.195(5) ?
C27 H27A . 0.9600 ?
C27 H27B . 0.9600 ?
C27 H27C . 0.9600 ?
O1 C31 . 1.201(5) ?
C26 H26A . 0.9600 ?
C26 H26B . 0.9600 ?
C26 H26C . 0.9600 ?
C24 H24A . 0.9600 ?
C24 H24B . 0.9600 ?
C24 H24C . 0.9600 ?
C25 H25A . 0.9600 ?
C25 H25B . 0.9600 ?
C25 H25C . 0.9600 ?
C20 H20 . 0.9800 ?
C20 C21 . 1.516(7) ?
C20 C30 . 1.508(6) ?
C22 H22A . 0.9700 ?
C22 H22B . 0.9700 ?
C22 C21 . 1.499(7) ?
C31 C32 . 1.473(6) ?
C32 H32A . 0.9600 ?
C32 H32B . 0.9600 ?
C32 H32C . 0.9600 ?
C29 H29A . 0.9600 ?
C29 H29B . 0.9600 ?
C29 H29C . 0.9600 ?
C21 H21A . 0.9700 ?
C21 H21B . 0.9700 ?
C28 H28A . 0.9600 ?
C28 H28B . 0.9600 ?
C28 H28C . 0.9600 ?
C30 H30A . 0.9600 ?
C30 H30B . 0.9600 ?
C30 H30C . 0.9600 ?

loop_
_geom_hbond_atom_site_label_D
_geom_hbond_atom_site_label_H
_geom_hbond_atom_site_label_A
_geom_hbond_site_symmetry_A
_geom_hbond_distance_DH
_geom_hbond_distance_HA
_geom_hbond_distance_DA
_geom_hbond_angle_DHA
O4 H4 O1 4_648 0.82 1.91 2.695(4) 161
C1 H1A O5 . 0.97 2.39 3.023(5) 122
C25 H25C O5 . 0.96 2.38 3.058(5) 127
C30 H30B O1 1_554 0.96 2.60 3.468(6) 151
C32 H32C O3 3_458 0.96 2.52 3.445(6) 162

loop_
_geom_torsion_atom_site_label_1
_geom_torsion_atom_site_label_2
_geom_torsion_atom_site_label_3
_geom_torsion_atom_site_label_4
_geom_torsion_site_symmetry_1
_geom_torsion_site_symmetry_2
_geom_torsion_site_symmetry_3
_geom_torsion_site_symmetry_4
_geom_torsion
_geom_torsion_publ_flag
C18 C13 C12 C11 . . . . 172.7(3) ?
C18 C13 C14 C8 . . . . 157.9(3) ?
C18 C13 C14 C15 . . . . 35.6(4) ?
C18 C13 C14 C27 . . . . -80.4(4) ?
C18 C19 C20 C21 . . . . 52.9(5) ?
C18 C19 C20 C30 . . . . 177.2(4) ?
C18 C17 C22 C21 . . . . -49.9(6) ?
O2 C3 C4 C5 . . . . 70.1(4) ?
O2 C3 C4 C23 . . . . -163.9(3) ?
O2 C3 C4 C24 . . . . -51.7(4) ?
O2 C3 C2 C1 . . . . -65.0(4) ?
C9 C10 C1 C2 . . . . 171.1(3) ?
C9 C11 C12 C13 . . . . -1.0(5) ?
C9 C8 C14 C13 . . . . 58.6(3) ?
C9 C8 C14 C15 . . . . -177.2(3) ?
C9 C8 C14 C27 . . . . -59.6(3) ?
C5 C10 C1 C2 . . . . 55.1(4) ?
C5 C4 C23 O4 . . . . -55.8(5) ?
C5 C4 C23 O3 . . . . 127.1(5) ?
C13 C18 C19 C20 . . . . -177.8(3) ?
C13 C18 C19 C29 . . . . 57.9(4) ?
C13 C18 C17 C16 . . . . 55.1(4) ?
C13 C18 C17 C22 . . . . 174.8(4) ?
C13 C18 C17 C28 . . . . -64.9(4) ?
C10 C9 C11 C12 . . . . 170.5(3) ?
C10 C9 C11 O5 . . . . -11.6(5) ?
C10 C9 C8 C7 . . . . 42.1(4) ?
C10 C9 C8 C14 . . . . 162.9(3) ?
C10 C9 C8 C26 . . . . -75.8(4) ?
C10 C5 C6 C7 . . . . -63.3(4) ?
C10 C5 C4 C3 . . . . 51.6(4) ?
C10 C5 C4 C23 . . . . -69.1(4) ?
C10 C5 C4 C24 . . . . 171.8(3) ?
C10 C1 C2 C3 . . . . -55.2(4) ?
C11 C9 C10 C5 . . . . -178.2(3) ?
C11 C9 C10 C1 . . . . 66.0(4) ?
C11 C9 C10 C25 . . . . -53.4(4) ?
C11 C9 C8 C7 . . . . 177.0(3) ?
C11 C9 C8 C14 . . . . -62.2(3) ?
C11 C9 C8 C26 . . . . 59.2(4) ?
C7 C8 C14 C13 . . . . 179.3(3) ?
C7 C8 C14 C15 . . . . -56.4(4) ?
C7 C8 C14 C27 . . . . 61.1(3) ?
C3 O2 C31 O1 . . . . 6.8(6) ?
C3 O2 C31 C32 . . . . -174.7(3) ?
C3 C4 C23 O4 . . . . -178.4(4) ?
C3 C4 C23 O3 . . . . 4.4(6) ?
C6 C5 C10 C9 . . . . 55.8(3) ?
C6 C5 C10 C1 . . . . 171.3(3) ?
C6 C5 C10 C25 . . . . -68.9(4) ?
C6 C5 C4 C3 . . . . -176.5(3) ?
C6 C5 C4 C23 . . . . 62.8(4) ?
C6 C5 C4 C24 . . . . -56.3(4) ?
C6 C7 C8 C9 . . . . -46.1(4) ?
C6 C7 C8 C14 . . . . -165.0(3) ?
C6 C7 C8 C26 . . . . 73.1(4) ?
C12 C13 C14 C8 . . . . -25.8(4) ?
C12 C13 C14 C15 . . . . -148.1(3) ?
C12 C13 C14 C27 . . . . 95.9(4) ?
C4 C5 C10 C9 . . . . -170.3(3) ?
C4 C5 C10 C1 . . . . -54.8(4) ?
C4 C5 C10 C25 . . . . 65.0(4) ?
C4 C5 C6 C7 . . . . 162.7(3) ?
C4 C3 C2 C1 . . . . 51.4(4) ?
C16 C15 C14 C13 . . . . -38.0(5) ?
C16 C15 C14 C8 . . . . -160.3(3) ?
C16 C15 C14 C27 . . . . 78.4(4) ?
C16 C17 C22 C21 . . . . 69.0(5) ?
O5 C11 C12 C13 . . . . -179.0(3) ?
C8 C9 C10 C5 . . . . -47.2(4) ?
C8 C9 C10 C1 . . . . -163.0(3) ?
C8 C9 C10 C25 . . . . 77.6(4) ?
C8 C9 C11 C12 . . . . 34.8(4) ?
C8 C9 C11 O5 . . . . -147.3(3) ?
C8 C7 C6 C5 . . . . 58.0(4) ?
C2 C3 C4 C5 . . . . -47.8(4) ?
C2 C3 C4 C23 . . . . 78.3(4) ?
C2 C3 C4 C24 . . . . -169.6(3) ?
C15 C16 C17 C18 . . . . -61.3(5) ?
C15 C16 C17 C22 . . . . 178.7(3) ?
C15 C16 C17 C28 . . . . 58.3(5) ?
C19 C18 C13 C12 . . . . -91.8(4) ?
C19 C18 C13 C14 . . . . 84.5(4) ?
C19 C18 C17 C16 . . . . -73.6(4) ?
C19 C18 C17 C22 . . . . 46.1(5) ?
C19 C18 C17 C28 . . . . 166.4(4) ?
C19 C20 C21 C22 . . . . -55.9(5) ?
C14 C13 C12 C11 . . . . -3.6(5) ?
C17 C18 C13 C12 . . . . 138.5(4) ?
C17 C18 C13 C14 . . . . -45.2(4) ?
C17 C18 C19 C20 . . . . -49.7(5) ?
C17 C18 C19 C29 . . . . -174.1(4) ?
C17 C16 C15 C14 . . . . 53.2(5) ?
C17 C22 C21 C20 . . . . 56.2(6) ?
C26 C8 C14 C13 . . . . -61.4(3) ?
C26 C8 C14 C15 . . . . 62.8(4) ?
C26 C8 C14 C27 . . . . -179.6(3) ?
C24 C4 C23 O4 . . . . 66.8(4) ?
C24 C4 C23 O3 . . . . -110.4(5) ?
C25 C10 C1 C2 . . . . -67.2(4) ?
C31 O2 C3 C4 . . . . 149.8(3) ?
C31 O2 C3 C2 . . . . -88.2(4) ?
C29 C19 C20 C21 . . . . 178.0(4) ?
C29 C19 C20 C30 . . . . -57.7(5) ?
C28 C17 C22 C21 . . . . -170.1(5) ?
C30 C20 C21 C22 . . . . 179.0(4) ?
